data_7004036
loop_
_publ_author_name
'Herrick, Richard S.'
'Ziegler, Christopher J.'
'Jameson, Donald L.'
'Aquina, Christopher'
'\,Cetin, An\?il'
'Franklin, Brenton R.'
'Condon, Laura R.'
'Barone, Natalie'
'Lopez, Joseph'

_publ_section_title
;
 Rhenium(i) compounds bound by tripodal ligands of pyridine and
 N-methylimidazole
;
_journal_issue 27
_journal_name_full 'Dalton Transactions'
_journal_page_first 3605
_journal_page_last 3609
_journal_paper_doi 10.1039/b802170h
_journal_year 2008
_chemical_formula_sum 'C24 H16 Br N3 O8 Re2'
_chemical_formula_weight 926.71
_chemical_name_systematic
;
?
;
_space_group_IT_number 14
_symmetry_cell_setting monoclinic
_symmetry_space_group_name_Hall '-P 2yn'
_symmetry_space_group_name_H-M 'P 1 21/n 1'
_atom_sites_solution_hydrogens geom
_atom_sites_solution_primary direct
_atom_sites_solution_secondary difmap
_audit_creation_method SHELXL-97
_cell_angle_alpha 90.00
_cell_angle_beta 92.409(2)
_cell_angle_gamma 90.00
_cell_formula_units_Z 4
_cell_length_a 9.1792(12)
_cell_length_b 28.423(4)
_cell_length_c 10.8379(14)
_cell_measurement_reflns_used 6055
_cell_measurement_temperature 100(2)
_cell_measurement_theta_max 27.54
_cell_measurement_theta_min 2.33
_cell_volume 2825.1(7)
_computing_cell_refinement 'Bruker SMART'
_computing_data_collection 'Bruker SMART'
_computing_data_reduction 'Bruker SAINT'
_computing_molecular_graphics 'Bruker SHELXTL'
_computing_publication_material 'Bruker SHELXTL'
_computing_structure_refinement 'SHELXL-97 (Sheldrick, 1997)'
_computing_structure_solution 'SHELXS-97 (Sheldrick, 1990)'
_diffrn_ambient_temperature 100(2)
_diffrn_measured_fraction_theta_full 0.999
_diffrn_measured_fraction_theta_max 0.999
_diffrn_measurement_device_type 'CCD area detector'
_diffrn_measurement_method 'phi and omega scans'
_diffrn_radiation_monochromator graphite
_diffrn_radiation_source 'fine-focus sealed tube'
_diffrn_radiation_type MoK\a
_diffrn_radiation_wavelength 0.71073
_diffrn_reflns_av_R_equivalents 0.1366
_diffrn_reflns_av_sigmaI/netI 0.0932
_diffrn_reflns_limit_h_max 11
_diffrn_reflns_limit_h_min -11
_diffrn_reflns_limit_k_max 36
_diffrn_reflns_limit_k_min -36
_diffrn_reflns_limit_l_max 13
_diffrn_reflns_limit_l_min -13
_diffrn_reflns_number 23830
_diffrn_reflns_theta_full 27.00
_diffrn_reflns_theta_max 27.00
_diffrn_reflns_theta_min 1.43
_exptl_absorpt_coefficient_mu 10.025
_exptl_absorpt_correction_T_max 0.3689
_exptl_absorpt_correction_T_min 0.2196
_exptl_absorpt_correction_type multi-scan
_exptl_crystal_colour colourless
_exptl_crystal_density_diffrn 2.179
_exptl_crystal_density_meas ?
_exptl_crystal_density_method .
_exptl_crystal_description block
_exptl_crystal_F_000 1720
_exptl_crystal_size_max 0.20
_exptl_crystal_size_mid 0.10
_exptl_crystal_size_min 0.10
_refine_diff_density_max 5.486
_refine_diff_density_min -5.602
_refine_diff_density_rms 0.316
_refine_ls_extinction_coef 0.0007(13)
_refine_ls_extinction_expression Fc^*^=kFc[1+0.001xFc^2^\l^3^/sin(2\q)]^-1/4^
_refine_ls_extinction_method SHELXL
_refine_ls_goodness_of_fit_ref 0.993
_refine_ls_hydrogen_treatment constr
_refine_ls_matrix_type full
_refine_ls_number_parameters 325
_refine_ls_number_reflns 6169
_refine_ls_number_restraints 42
_refine_ls_restrained_S_all 11.335
_refine_ls_R_factor_all 0.0594
_refine_ls_R_factor_gt 0.0482
_refine_ls_shift/su_max 0.000
_refine_ls_shift/su_mean 0.000
_refine_ls_structure_factor_coef Fsqd
_refine_ls_weighting_details 'calc w=1/[\s^2^(Fo^2^)+(0.0505P)^2^+0.0000P] where P=(Fo^2^+2Fc^2^)/3'
_refine_ls_weighting_scheme calc
_refine_ls_wR_factor_gt 0.1138
_refine_ls_wR_factor_ref 0.1178
_reflns_number_gt 5062
_reflns_number_total 6169
_reflns_threshold_expression >2sigma(I)
_cod_data_source_file b802170h.txt
_cod_data_source_block 3
_cod_depositor_comments
;
The following automatic conversions were performed:
'_symmetry_cell_setting' value 'Monoclinic' changed to 'monoclinic'
according to '/home/saulius/struct/CIF-dictionaries/cif_core.dic'
dictionary named 'cif_core.dic' version 2.4.1 from
2010-06-29.

'_exptl_absorpt_correction_type' value 'Multi-Scan' changed
to 'multi-scan' according to
'/home/saulius/struct/CIF-dictionaries/cif_core.dic' dictionary named
'cif_core.dic' version 2.4.1 from 2010-06-29.

Automatic conversion script
Id: cif_fix_enum 1527 2010-12-29 10:47:43Z saulius 
;
_cod_original_cell_volume 2825.1(6)
_cod_original_sg_symbol_H-M P2(1)/n
_cod_database_code 7004036

loop_
_symmetry_equiv_pos_as_xyz
'x, y, z'
'-x+1/2, y+1/2, -z+1/2'
'-x, -y, -z'
'x-1/2, -y-1/2, z-1/2'

loop_
_atom_site_label
_atom_site_type_symbol
_atom_site_fract_x
_atom_site_fract_y
_atom_site_fract_z
_atom_site_U_iso_or_equiv
_atom_site_adp_type
_atom_site_occupancy
_atom_site_symmetry_multiplicity
_atom_site_calc_flag
_atom_site_refinement_flags
_atom_site_disorder_assembly
_atom_site_disorder_group
Br1 Br 1.1118(13) 0.2119(4) 0.1530(10) 0.020(3) Uani 0.91(4) 1 d P A 1
Br2 Br 0.905(16) 0.094(5) -0.179(12) 0.04(5) Uiso 0.09(4) 1 d PD A 2
C1 C 1.118(12) 0.020(4) 0.376(9) 0.03(2) Uani 1 1 d . . .
C2 C 1.130(10) 0.023(3) 0.132(8) 0.015(19) Uani 1 1 d U . .
C3 C 1.241(12) 0.094(4) 0.275(9) 0.02(2) Uani 1 1 d . . .
C4 C 1.221(12) 0.127(4) -0.029(9) 0.02(2) Uani 1 1 d . A .
C5 C 0.966(9) 0.110(3) -0.147(6) 0.02(2) Uani 0.91(4) 1 d PDU A 1
C6 C 1.088(10) 0.195(4) -0.145(9) 0.02(2) Uani 1 1 d . A .
C7 C 0.740(11) 0.210(4) -0.071(10) 0.02(2) Uani 1 1 d . . .
H7 H 0.7934 0.2239 -0.1348 0.029 Uiso 1 1 calc R . .
C8 C 0.597(12) 0.225(4) -0.055(10) 0.03(2) Uani 1 1 d . . .
H8 H 0.5539 0.2485 -0.1073 0.031 Uiso 1 1 calc R . .
C9 C 0.521(11) 0.205(4) 0.037(10) 0.02(2) Uani 1 1 d . . .
H9 H 0.4232 0.2143 0.0501 0.029 Uiso 1 1 calc R . .
C10 C 0.589(11) 0.171(3) 0.112(9) 0.02(2) Uani 1 1 d . . .
H10 H 0.5378 0.1557 0.1754 0.025 Uiso 1 1 calc R . .
C11 C 0.730(10) 0.158(3) 0.092(9) 0.02(2) Uani 1 1 d . . .
C12 C 0.815(10) 0.121(3) 0.171(9) 0.02(2) Uani 1 1 d . . .
C13 C 0.839(10) 0.139(3) 0.306(8) 0.012(18) Uani 1 1 d U . .
C14 C 0.767(11) 0.176(3) 0.361(9) 0.02(2) Uani 1 1 d . . .
H14 H 0.6938 0.1933 0.3162 0.025 Uiso 1 1 calc R . .
C15 C 0.804(12) 0.187(3) 0.483(9) 0.02(2) Uani 1 1 d . . .
H15 H 0.7553 0.2112 0.5238 0.027 Uiso 1 1 calc R . .
C16 C 0.912(12) 0.162(4) 0.545(10) 0.02(2) Uani 1 1 d U . .
H16 H 0.9409 0.1695 0.6277 0.029 Uiso 1 1 calc R . .
C17 C 0.978(10) 0.125(3) 0.486(9) 0.02(2) Uani 1 1 d . . .
H17 H 1.0491 0.1068 0.5308 0.023 Uiso 1 1 calc R . .
C18 C 0.738(10) 0.073(3) 0.178(8) 0.013(19) Uani 1 1 d U . .
C19 C 0.596(10) 0.061(3) 0.139(9) 0.02(2) Uani 1 1 d . . .
H19 H 0.5334 0.0841 0.1014 0.021 Uiso 1 1 calc R . .
C20 C 0.548(12) 0.016(4) 0.155(9) 0.02(2) Uani 1 1 d . . .
H20 H 0.4513 0.0078 0.1295 0.027 Uiso 1 1 calc R . .
C21 C 0.642(11) -0.017(3) 0.208(9) 0.02(2) Uani 1 1 d . . .
H21 H 0.6096 -0.0481 0.2224 0.025 Uiso 1 1 calc R . .
C22 C 0.782(11) -0.004(3) 0.240(9) 0.02(2) Uani 1 1 d . . .
H22 H 0.8467 -0.0273 0.2742 0.024 Uiso 1 1 calc R . .
C27 C 1.1035 0.2003 0.1028 0.039 Uiso 0.09 1 d PD A 2
N1 N 0.806(8) 0.177(3) 0.003(7) 0.017(17) Uani 1 1 d . A .
N2 N 0.946(9) 0.114(3) 0.367(7) 0.018(17) Uani 1 1 d . . .
N3 N 0.832(8) 0.040(3) 0.224(7) 0.014(16) Uani 1 1 d . . .
O1 O 0.953(6) 0.112(2) 0.126(5) 0.012(13) Uani 1 1 d U A .
O2 O 1.156(9) -0.007(3) 0.451(7) 0.04(2) Uani 1 1 d . . .
O3 O 1.176(8) -0.001(3) 0.055(7) 0.029(18) Uani 1 1 d . . .
O4 O 1.355(8) 0.113(3) 0.292(7) 0.031(18) Uani 1 1 d . . .
O5 O 1.334(7) 0.109(3) -0.032(7) 0.026(17) Uani 1 1 d . . .
O6 O 0.935(9) 0.084(2) -0.228(5) 0.026(19) Uani 0.91(4) 1 d PD A 1
O7 O 1.120(9) 0.222(3) -0.221(7) 0.031(18) Uani 1 1 d . . .
O11 O 1.14(10) 0.21(3) 0.21(6) 0.04(5) Uiso 0.09(4) 1 d PD A 2
Re1 Re 1.0549(4) 0.06405(13) 0.2524(3) 0.0147(13) Uani 1 1 d . . .
Re2 Re 1.0301(4) 0.15321(13) -0.0219(3) 0.0146(13) Uani 1 1 d D . .

loop_
_atom_site_aniso_label
_atom_site_aniso_U_11
_atom_site_aniso_U_22
_atom_site_aniso_U_33
_atom_site_aniso_U_23
_atom_site_aniso_U_13
_atom_site_aniso_U_12
Br1 0.022(6) 0.020(6) 0.019(6) -0.003(5) 0.001(5) -0.006(4)
C1 0.02(6) 0.03(6) 0.02(5) 0.01(5) -0.01(4) -0.01(5)
C2 0.01(3) 0.01(3) 0.02(3) 0.00(3) 0.00(3) 0.00(3)
C3 0.03(6) 0.03(6) 0.02(6) 0.00(4) 0.00(4) 0.00(5)
C4 0.03(6) 0.02(6) 0.02(5) 0.00(4) 0.00(4) -0.01(5)
C5 0.02(3) 0.01(3) 0.01(3) 0.00(3) 0.00(3) 0.01(3)
C6 0.01(5) 0.02(6) 0.03(6) -0.01(4) 0.00(4) -0.01(4)
C7 0.02(5) 0.03(6) 0.03(6) 0.01(5) 0.00(4) 0.01(4)
C8 0.02(6) 0.03(6) 0.03(6) 0.01(5) 0.00(4) 0.01(5)
C9 0.01(5) 0.02(6) 0.03(6) 0.00(4) 0.00(4) 0.00(4)
C10 0.02(5) 0.02(5) 0.02(5) 0.00(4) 0.00(4) 0.00(4)
C11 0.01(5) 0.01(5) 0.02(5) 0.00(4) -0.01(4) 0.00(4)
C12 0.02(5) 0.01(5) 0.02(5) 0.00(4) 0.00(4) 0.00(4)
C13 0.01(3) 0.01(3) 0.01(3) 0.00(2) 0.00(2) 0.00(2)
C14 0.01(5) 0.02(5) 0.03(6) 0.00(4) 0.00(4) -0.01(4)
C15 0.03(6) 0.01(5) 0.02(5) -0.01(4) 0.01(4) -0.01(4)
C16 0.02(3) 0.02(3) 0.02(3) 0.00(3) -0.01(3) 0.00(3)
C17 0.01(5) 0.02(6) 0.02(5) 0.00(4) 0.00(4) 0.00(4)
C18 0.01(3) 0.01(3) 0.02(3) 0.00(2) 0.00(2) 0.00(2)
C19 0.01(5) 0.02(5) 0.02(5) 0.00(4) -0.01(4) 0.00(4)
C20 0.02(5) 0.02(5) 0.03(6) 0.00(4) 0.00(4) 0.00(4)
C21 0.02(6) 0.01(5) 0.03(5) 0.00(4) 0.00(4) 0.00(4)
C22 0.03(6) 0.01(5) 0.02(5) 0.00(4) 0.00(4) 0.01(4)
N1 0.01(4) 0.02(4) 0.02(4) 0.00(3) 0.00(3) 0.00(3)
N2 0.02(4) 0.02(4) 0.02(4) 0.00(3) -0.01(3) -0.01(3)
N3 0.01(4) 0.02(4) 0.02(4) 0.00(3) 0.00(3) 0.00(3)
O1 0.01(2) 0.01(2) 0.01(2) 0.00(2) 0.00(2) 0.00(2)
O2 0.04(5) 0.03(5) 0.04(5) 0.01(4) -0.01(4) 0.01(4)
O3 0.02(4) 0.03(5) 0.04(4) 0.00(3) 0.01(3) 0.00(3)
O4 0.02(4) 0.04(5) 0.04(5) 0.00(4) 0.00(3) -0.01(3)
O5 0.01(4) 0.03(4) 0.04(4) 0.00(3) 0.00(3) 0.01(3)
O6 0.02(5) 0.03(5) 0.03(5) 0.00(4) 0.01(4) 0.00(4)
O7 0.04(5) 0.02(4) 0.03(4) 0.00(3) 0.00(4) -0.01(4)
Re1 0.009(2) 0.017(2) 0.018(2) 0.0022(15) -0.0013(14) 0.0005(14)
Re2 0.010(2) 0.016(2) 0.017(2) 0.0020(14) -0.0003(14) -0.0013(14)

loop_
_atom_type_symbol
_atom_type_description
_atom_type_scat_dispersion_real
_atom_type_scat_dispersion_imag
_atom_type_scat_source
C C 0.0033 0.0016 'International Tables Vol C Tables 4.2.6.8 and 6.1.1.4'
H H 0.0000 0.0000 'International Tables Vol C Tables 4.2.6.8 and 6.1.1.4'
N N 0.0061 0.0033 'International Tables Vol C Tables 4.2.6.8 and 6.1.1.4'
O O 0.0106 0.0060 'International Tables Vol C Tables 4.2.6.8 and 6.1.1.4'
Br Br -0.2901 2.4595 'International Tables Vol C Tables 4.2.6.8 and 6.1.1.4'
Re Re -1.0185 7.2310 'International Tables Vol C Tables 4.2.6.8 and 6.1.1.4'

loop_
_geom_angle_atom_site_label_1
_geom_angle_atom_site_label_2
_geom_angle_atom_site_label_3
_geom_angle
_geom_angle_site_symmetry_1
_geom_angle_site_symmetry_3
_geom_angle_publ_flag
O2 C1 Re1 180(10) . . ?
O3 C2 Re1 178(8) . . ?
O4 C3 Re1 178(9) . . ?
O5 C4 Re2 177(9) . . ?
O6 C5 Re2 175(7) . . ?
O7 C6 Re2 178(9) . . ?
N1 C7 C8 123(10) . . ?
N1 C7 H7 118.7 . . ?
C8 C7 H7 118.7 . . ?
C9 C8 C7 118(9) . . ?
C9 C8 H8 120.8 . . ?
C7 C8 H8 120.8 . . ?
C8 C9 C10 119(10) . . ?
C8 C9 H9 120.6 . . ?
C10 C9 H9 120.6 . . ?
C11 C10 C9 119(9) . . ?
C11 C10 H10 120.3 . . ?
C9 C10 H10 120.3 . . ?
N1 C11 C10 123(9) . . ?
N1 C11 C12 114(8) . . ?
C10 C11 C12 123(9) . . ?
O1 C12 C18 106(7) . . ?
O1 C12 C11 112(8) . . ?
C18 C12 C11 114(8) . . ?
O1 C12 C13 107(7) . . ?
C18 C12 C13 107(7) . . ?
C11 C12 C13 110(8) . . ?
N2 C13 C14 122(9) . . ?
N2 C13 C12 111(8) . . ?
C14 C13 C12 127(8) . . ?
C13 C14 C15 118(10) . . ?
C13 C14 H14 120.8 . . ?
C15 C14 H14 120.8 . . ?
C16 C15 C14 120(10) . . ?
C16 C15 H15 120.0 . . ?
C14 C15 H15 120.0 . . ?
C15 C16 C17 119(9) . . ?
C15 C16 H16 120.4 . . ?
C17 C16 H16 120.4 . . ?
N2 C17 C16 122(9) . . ?
N2 C17 H17 118.8 . . ?
C16 C17 H17 118.8 . . ?
N3 C18 C19 121(8) . . ?
N3 C18 C12 110(8) . . ?
C19 C18 C12 129(8) . . ?
C20 C19 C18 120(9) . . ?
C20 C19 H19 120.2 . . ?
C18 C19 H19 120.2 . . ?
C19 C20 C21 119(10) . . ?
C19 C20 H20 120.4 . . ?
C21 C20 H20 120.4 . . ?
C22 C21 C20 119(9) . . ?
C22 C21 H21 120.4 . . ?
C20 C21 H21 120.4 . . ?
C21 C22 N3 122(9) . . ?
C21 C22 H22 119.0 . . ?
N3 C22 H22 119.0 . . ?
O11 C27 Re2 149(10) . . ?
C11 N1 C7 118(8) . . ?
C11 N1 Re2 119(6) . . ?
C7 N1 Re2 123(6) . . ?
C17 N2 C13 118(8) . . ?
C17 N2 Re1 128(7) . . ?
C13 N2 Re1 114(6) . . ?
C18 N3 C22 119(8) . . ?
C18 N3 Re1 115(6) . . ?
C22 N3 Re1 126(6) . . ?
C12 O1 Re1 106(5) . . ?
C12 O1 Re2 119(5) . . ?
Re1 O1 Re2 133(3) . . ?
C2 Re1 C1 88(4) . . ?
C2 Re1 C3 91(4) . . ?
C1 Re1 C3 88(4) . . ?
C2 Re1 O1 96(3) . . ?
C1 Re1 O1 171(4) . . ?
C3 Re1 O1 100(3) . . ?
C2 Re1 N2 171(3) . . ?
C1 Re1 N2 100(4) . . ?
C3 Re1 N2 94(4) . . ?
O1 Re1 N2 75(3) . . ?
C2 Re1 N3 95(3) . . ?
C1 Re1 N3 99(4) . . ?
C3 Re1 N3 172(4) . . ?
O1 Re1 N3 74(3) . . ?
N2 Re1 N3 80(3) . . ?
C6 Re2 C5 90(4) . . ?
C6 Re2 C4 86(4) . . ?
C5 Re2 C4 88(4) . . ?
C6 Re2 C27 88(3) . . ?
C5 Re2 C27 177(3) . . ?
C4 Re2 C27 90(3) . . ?
C6 Re2 O1 174(3) . . ?
C5 Re2 O1 94(3) . . ?
C4 Re2 O1 98(3) . . ?
C27 Re2 O1 88.5(16) . . ?
C6 Re2 N1 101(4) . . ?
C5 Re2 N1 91(3) . . ?
C4 Re2 N1 173(4) . . ?
C27 Re2 N1 90(2) . . ?
O1 Re2 N1 75(3) . . ?
C6 Re2 Br1 92(3) . . ?
C5 Re2 Br1 178(3) . . ?
C4 Re2 Br1 93(3) . . ?
C27 Re2 Br1 4.5(2) . . ?
O1 Re2 Br1 84.3(16) . . ?
N1 Re2 Br1 87(2) . . ?
C6 Re2 Br2 94(5) . . ?
C5 Re2 Br2 8(4) . . ?
C4 Re2 Br2 96(5) . . ?
C27 Re2 Br2 174(4) . . ?
O1 Re2 Br2 89(4) . . ?
N1 Re2 Br2 84(4) . . ?
Br1 Re2 Br2 170(4) . . ?

loop_
_geom_bond_atom_site_label_1
_geom_bond_atom_site_label_2
_geom_bond_distance
_geom_bond_site_symmetry_2
_geom_bond_publ_flag
Br1 Re2 2.612(12) . ?
Br2 Re2 2.621(12) . ?
C1 O2 1.16(12) . ?
C1 Re1 1.91(10) . ?
C2 O3 1.18(11) . ?
C2 Re1 1.90(9) . ?
C3 O4 1.18(12) . ?
C3 Re1 1.91(11) . ?
C4 O5 1.15(12) . ?
C4 Re2 1.91(11) . ?
C5 O6 1.172(9) . ?
C5 Re2 1.9100(12) . ?
C6 O7 1.17(12) . ?
C6 Re2 1.88(10) . ?
C7 N1 1.36(12) . ?
C7 C8 1.40(14) . ?
C7 H7 0.9500 . ?
C8 C9 1.37(14) . ?
C8 H8 0.9500 . ?
C9 C10 1.40(14) . ?
C9 H9 0.9500 . ?
C10 C11 1.37(14) . ?
C10 H10 0.9500 . ?
C11 N1 1.33(12) . ?
C11 C12 1.54(13) . ?
C12 O1 1.40(11) . ?
C12 C18 1.54(12) . ?
C12 C13 1.56(12) . ?
C13 N2 1.37(11) . ?
C13 C14 1.38(13) . ?
C14 C15 1.39(13) . ?
C14 H14 0.9500 . ?
C15 C16 1.37(14) . ?
C15 H15 0.9500 . ?
C16 C17 1.38(14) . ?
C16 H16 0.9500 . ?
C17 N2 1.35(11) . ?
C17 H17 0.9500 . ?
C18 N3 1.35(11) . ?
C18 C19 1.40(13) . ?
C19 C20 1.36(13) . ?
C19 H19 0.9500 . ?
C20 C21 1.39(14) . ?
C20 H20 0.9500 . ?
C21 C22 1.36(14) . ?
C21 H21 0.9500 . ?
C22 N3 1.36(12) . ?
C22 H22 0.9500 . ?
C27 O11 1.2(4) . ?
C27 Re2 2.000(4) . ?
N1 Re2 2.19(8) . ?
N2 Re1 2.16(8) . ?
N3 Re1 2.17(7) . ?
O1 Re1 2.12(6) . ?
O1 Re2 2.13(6) . ?

loop_
_platon_squeeze_void_nr
_platon_squeeze_void_average_x
_platon_squeeze_void_average_y
_platon_squeeze_void_average_z
_platon_squeeze_void_volume
_platon_squeeze_void_count_electrons
1 0.000 0.500 0.000 311.7 67.7
2 0.500 0.000 0.500 311.7 67.3
